data_1550505
loop_
_publ_author_name
'Shi, Jing'
'Zeng, Ying Jie'
'Zhang, Bo'
'Shao, Fen Li'
'Chen, Yan-Chi'
'Xu, Xiang'
'Sun, Yang'
'Xu, Qiang'
'Tan, Ren Xiang'
'Ge, Hui Ming'

_publ_section_title
;
 Comparative Genome Mining and Heterologous Expression of an Orphan NRPS
 Gene Cluster Directs the Production of Ashimides
;
_journal_name_full 'Chemical Science'
_journal_paper_doi 10.1039/C8SC05670F
_journal_year 2019
_chemical_absolute_configuration ad
_chemical_formula_moiety 'C19 H20 N4 O10, 2(H2 O)'
_chemical_formula_sum 'C19 H24 N4 O12'
_chemical_formula_weight 500.42
_space_group_crystal_system orthorhombic
_space_group_IT_number 19
_space_group_name_Hall 'P 2ac 2ab'
_space_group_name_H-M_alt 'P 21 21 21'
_symmetry_space_group_name_Hall 'P 2ac 2ab'
_symmetry_space_group_name_H-M 'P 21 21 21'
_atom_sites_solution_hydrogens mixed
_audit_creation_method SHELXL-2014/7
_audit_update_record
;
2018-08-26 deposited with the CCDC.
2019-01-21 downloaded from the CCDC.
;
_cell_angle_alpha 90
_cell_angle_beta 90
_cell_angle_gamma 90
_cell_formula_units_Z 4
_cell_length_a 6.9557(8)
_cell_length_b 7.4897(8)
_cell_length_c 41.571(5)
_cell_measurement_reflns_used 6931
_cell_measurement_temperature 153(2)
_cell_measurement_theta_max 68.40
_cell_measurement_theta_min 6.00
_cell_volume 2165.7(4)
_computing_structure_refinement 'SHELXL-2014/7 (Sheldrick, 2014)'
_diffrn_ambient_temperature 153(2)
_diffrn_measured_fraction_theta_full 0.974
_diffrn_measured_fraction_theta_max 0.971
_diffrn_measurement_device_type 'Bruker APEX DUO'
_diffrn_radiation_type CuK\a
_diffrn_radiation_wavelength 1.54178
_diffrn_reflns_av_R_equivalents 0.0340
_diffrn_reflns_av_unetI/netI 0.0471
_diffrn_reflns_Laue_measured_fraction_full 0.974
_diffrn_reflns_Laue_measured_fraction_max 0.971
_diffrn_reflns_limit_h_max 7
_diffrn_reflns_limit_h_min -8
_diffrn_reflns_limit_k_max 9
_diffrn_reflns_limit_k_min -8
_diffrn_reflns_limit_l_max 50
_diffrn_reflns_limit_l_min -47
_diffrn_reflns_number 8332
_diffrn_reflns_point_group_measured_fraction_full 0.948
_diffrn_reflns_point_group_measured_fraction_max 0.943
_diffrn_reflns_theta_full 67.679
_diffrn_reflns_theta_max 68.395
_diffrn_reflns_theta_min 6.003
_exptl_absorpt_coefficient_mu 1.120
_exptl_absorpt_correction_T_max 0.7531
_exptl_absorpt_correction_T_min 0.6540
_exptl_absorpt_correction_type multi-scan
_exptl_crystal_colour colorless
_exptl_crystal_density_diffrn 1.535
_exptl_crystal_description plate
_exptl_crystal_F_000 1048
_exptl_crystal_size_max 0.260
_exptl_crystal_size_mid 0.240
_exptl_crystal_size_min 0.060
_refine_diff_density_max 0.439
_refine_diff_density_min -0.243
_refine_diff_density_rms 0.055
_refine_ls_abs_structure_details
;
 Flack x determined using 1181 quotients [(I+)-(I-)]/[(I+)+(I-)]
 (Parsons, Flack and Wagner, Acta Cryst. B69 (2013) 249-259).
;
_refine_ls_abs_structure_Flack -0.03(7)
_refine_ls_extinction_method none
_refine_ls_goodness_of_fit_ref 1.044
_refine_ls_hydrogen_treatment mixed
_refine_ls_matrix_type full
_refine_ls_number_parameters 344
_refine_ls_number_reflns 3742
_refine_ls_number_restraints 9
_refine_ls_restrained_S_all 1.044
_refine_ls_R_factor_all 0.0495
_refine_ls_R_factor_gt 0.0422
_refine_ls_shift/su_max 0.001
_refine_ls_shift/su_mean 0.001
_refine_ls_structure_factor_coef Fsqd
_refine_ls_weighting_details 'w=1/[\s^2^(Fo^2^)+(0.0573P)^2^+0.4318P] where P=(Fo^2^+2Fc^2^)/3'
_refine_ls_weighting_scheme calc
_refine_ls_wR_factor_gt 0.0938
_refine_ls_wR_factor_ref 0.0976
_reflns_Friedel_coverage 0.646
_reflns_Friedel_fraction_full 0.910
_reflns_Friedel_fraction_max 0.902
_reflns_number_gt 3457
_reflns_number_total 3742
_reflns_threshold_expression 'I > 2\s(I)'
_cod_data_source_file c8sc05670f2.cif
_cod_data_source_block a
_cod_database_code 1550505
_shelx_shelxl_version_number 2014/7
_shelx_estimated_absorpt_t_min 0.759
_shelx_estimated_absorpt_t_max 0.936

loop_
_space_group_symop_operation_xyz
'x, y, z'
'-x+1/2, -y, z+1/2'
'-x, y+1/2, -z+1/2'
'x+1/2, -y+1/2, -z'

loop_
_atom_site_label
_atom_site_type_symbol
_atom_site_fract_x
_atom_site_fract_y
_atom_site_fract_z
_atom_site_U_iso_or_equiv
_atom_site_adp_type
_atom_site_occupancy
_atom_site_site_symmetry_order
_atom_site_calc_flag
_atom_site_refinement_flags_posn
_atom_site_refinement_flags_adp
O1 O 0.5556(3) 0.2695(3) 0.37170(5) 0.0287(5) Uani 1 1 d D .
H1O H 0.554(5) 0.255(5) 0.3918(3) 0.043 Uiso 1 1 d D U
O2 O 0.4011(3) 0.6788(3) 0.41196(5) 0.0298(5) Uani 1 1 d D .
H2O H 0.451(5) 0.742(4) 0.3976(7) 0.045 Uiso 1 1 d D U
O3 O 0.6697(3) 0.4962(3) 0.41957(4) 0.0248(5) Uani 1 1 d . .
O4 O 0.2028(3) 0.3120(3) 0.41988(5) 0.0300(5) Uani 1 1 d . .
O5 O 0.2854(3) 0.3819(3) 0.52454(5) 0.0266(5) Uani 1 1 d . .
O6 O 0.4785(3) 0.5192(3) 0.55945(4) 0.0225(4) Uani 1 1 d . .
O7 O 0.0912(3) 0.6216(3) 0.63311(5) 0.0236(5) Uani 1 1 d . .
O8 O 0.7690(3) 0.3736(3) 0.66517(5) 0.0287(5) Uani 1 1 d . .
O9 O 0.3028(3) 0.5130(4) 0.75090(5) 0.0386(6) Uani 1 1 d . .
O10 O 0.5360(3) 0.9125(3) 0.69188(5) 0.0327(5) Uani 1 1 d D .
H10O H 0.588(5) 0.935(6) 0.7096(6) 0.049 Uiso 1 1 d D U
O1W O 0.8031(4) 0.2901(4) 0.31948(6) 0.0450(6) Uani 1 1 d D .
H1W1 H 0.748(6) 0.296(7) 0.3379(6) 0.068 Uiso 1 1 d D U
H1W2 H 0.879(5) 0.378(4) 0.3177(11) 0.068 Uiso 1 1 d D U
O2W O 0.5121(3) 0.5143(4) 0.29173(7) 0.0502(7) Uani 1 1 d D .
H2W1 H 0.431(5) 0.480(7) 0.2776(9) 0.075 Uiso 1 1 d D U
H2W2 H 0.571(6) 0.425(4) 0.3003(11) 0.075 Uiso 1 1 d D U
N1 N 0.3871(3) 0.3948(3) 0.46189(6) 0.0221(5) Uani 1 1 d D .
H1 H 0.309(4) 0.347(4) 0.4764(6) 0.026 Uiso 1 1 d D U
N2 N 0.5723(3) 0.4679(3) 0.62508(5) 0.0242(5) Uani 1 1 d D .
H2 H 0.620(4) 0.392(4) 0.6111(6) 0.029 Uiso 1 1 d D U
N3 N 0.3301(3) 0.6133(3) 0.66913(5) 0.0189(5) Uani 1 1 d . .
N4 N 0.5254(3) 0.5432(4) 0.71083(5) 0.0223(5) Uani 1 1 d . .
C1 C 0.4744(4) 0.4434(4) 0.37434(7) 0.0273(7) Uani 1 1 d . .
H1A H 0.3410 0.4420 0.3660 0.033 Uiso 1 1 calc R U
H1B H 0.5499 0.5284 0.3612 0.033 Uiso 1 1 calc R U
C2 C 0.4741(4) 0.5039(4) 0.40892(7) 0.0246(6) Uani 1 1 d . .
C3 C 0.3430(4) 0.3895(4) 0.43047(7) 0.0219(6) Uani 1 1 d . .
C4 C 0.5573(4) 0.4690(4) 0.47395(6) 0.0192(6) Uani 1 1 d . .
C5 C 0.7000(4) 0.5170(4) 0.45198(6) 0.0208(6) Uani 1 1 d . .
C6 C 0.8769(4) 0.5746(4) 0.46227(7) 0.0232(6) Uani 1 1 d . .
H6 H 0.9739 0.6037 0.4470 0.028 Uiso 1 1 calc R U
C7 C 0.9140(4) 0.5904(4) 0.49499(7) 0.0249(6) Uani 1 1 d . .
H7 H 1.0370 0.6283 0.5022 0.030 Uiso 1 1 calc R U
C8 C 0.7724(4) 0.5509(4) 0.51688(7) 0.0228(6) Uani 1 1 d . .
H8 H 0.7974 0.5650 0.5392 0.027 Uiso 1 1 calc R U
C9 C 0.5922(4) 0.4905(4) 0.50684(6) 0.0191(6) Uani 1 1 d . .
C10 C 0.4369(4) 0.4542(4) 0.53025(6) 0.0195(6) Uani 1 1 d . .
C11 C 0.3297(4) 0.4995(4) 0.58336(6) 0.0246(6) Uani 1 1 d . .
H11A H 0.2984 0.3720 0.5868 0.030 Uiso 1 1 calc R U
H11B H 0.2115 0.5635 0.5768 0.030 Uiso 1 1 calc R U
C12 C 0.4148(4) 0.5810(4) 0.61319(7) 0.0219(6) Uani 1 1 d . .
H12 H 0.4690 0.7005 0.6075 0.026 Uiso 1 1 calc R U
C13 C 0.2631(4) 0.6069(4) 0.63919(6) 0.0183(6) Uani 1 1 d . .
C14 C 0.2073(4) 0.6020(4) 0.69733(6) 0.0223(6) Uani 1 1 d . .
H14A H 0.1044 0.5121 0.6944 0.027 Uiso 1 1 calc R U
H14B H 0.1485 0.7190 0.7024 0.027 Uiso 1 1 calc R U
C15 C 0.3455(4) 0.5462(4) 0.72264(7) 0.0256(7) Uani 1 1 d . .
C16 C 0.5357(4) 0.6007(4) 0.67749(6) 0.0197(6) Uani 1 1 d . .
C17 C 0.6362(4) 0.4663(4) 0.65531(7) 0.0208(6) Uani 1 1 d . .
C18 C 0.6359(4) 0.7821(4) 0.67419(7) 0.0249(6) Uani 1 1 d . .
H18A H 0.7696 0.7730 0.6822 0.030 Uiso 1 1 calc R U
H18B H 0.6406 0.8171 0.6512 0.030 Uiso 1 1 calc R U
C19 C 0.6939(4) 0.5155(5) 0.73111(7) 0.0337(8) Uani 1 1 d . .
H19A H 0.6586 0.5335 0.7537 0.051 Uiso 1 1 calc R U
H19B H 0.7944 0.6009 0.7251 0.051 Uiso 1 1 calc R U
H19C H 0.7418 0.3936 0.7281 0.051 Uiso 1 1 calc R U

loop_
_atom_site_aniso_label
_atom_site_aniso_U_11
_atom_site_aniso_U_22
_atom_site_aniso_U_33
_atom_site_aniso_U_23
_atom_site_aniso_U_13
_atom_site_aniso_U_12
O1 0.0324(10) 0.0284(11) 0.0253(10) -0.0021(9) 0.0002(10) 0.0030(11)
O2 0.0388(11) 0.0231(11) 0.0275(11) 0.0002(9) 0.0078(10) 0.0029(11)
O3 0.0255(9) 0.0339(12) 0.0151(10) -0.0013(9) 0.0019(8) -0.0036(11)
O4 0.0313(10) 0.0372(13) 0.0216(11) -0.0041(9) -0.0033(9) -0.0118(11)
O5 0.0270(10) 0.0335(12) 0.0192(10) -0.0016(9) 0.0001(8) -0.0070(11)
O6 0.0262(9) 0.0286(11) 0.0127(9) -0.0012(8) 0.0007(8) -0.0008(10)
O7 0.0227(9) 0.0265(11) 0.0215(10) 0.0010(9) -0.0034(8) 0.0021(10)
O8 0.0228(9) 0.0381(13) 0.0251(11) -0.0023(9) -0.0001(8) 0.0086(11)
O9 0.0315(10) 0.0672(17) 0.0171(10) 0.0080(11) 0.0066(9) 0.0092(13)
O10 0.0355(10) 0.0313(12) 0.0312(12) -0.0108(10) -0.0087(10) 0.0053(11)
O1W 0.0447(13) 0.0388(14) 0.0517(16) -0.0063(13) 0.0115(13) -0.0082(14)
O2W 0.0384(12) 0.0582(18) 0.0540(17) -0.0140(14) -0.0137(12) 0.0031(15)
N1 0.0245(10) 0.0253(13) 0.0164(12) 0.0007(10) -0.0019(9) -0.0072(12)
N2 0.0258(11) 0.0305(14) 0.0164(12) -0.0059(11) 0.0020(10) 0.0073(13)
N3 0.0170(10) 0.0238(13) 0.0158(11) -0.0012(10) 0.0017(9) 0.0006(12)
N4 0.0214(10) 0.0316(14) 0.0139(11) -0.0003(10) 0.0009(9) 0.0010(12)
C1 0.0335(14) 0.0280(16) 0.0204(14) 0.0000(12) -0.0029(12) 0.0004(16)
C2 0.0244(12) 0.0284(17) 0.0210(14) 0.0001(13) -0.0001(11) -0.0015(14)
C3 0.0245(12) 0.0230(15) 0.0182(14) -0.0052(12) -0.0002(11) 0.0008(14)
C4 0.0209(11) 0.0173(13) 0.0195(14) -0.0007(11) -0.0014(11) 0.0008(13)
C5 0.0263(12) 0.0190(15) 0.0170(14) -0.0008(11) -0.0010(11) 0.0026(14)
C6 0.0228(12) 0.0212(15) 0.0258(15) 0.0022(12) 0.0042(11) 0.0019(14)
C7 0.0214(12) 0.0236(15) 0.0297(15) -0.0011(13) -0.0064(12) -0.0007(14)
C8 0.0274(12) 0.0217(15) 0.0193(14) -0.0011(12) -0.0054(11) 0.0022(13)
C9 0.0232(12) 0.0158(13) 0.0184(13) -0.0008(11) -0.0007(11) 0.0038(13)
C10 0.0240(12) 0.0183(14) 0.0162(13) -0.0007(11) -0.0021(11) 0.0022(13)
C11 0.0254(12) 0.0327(17) 0.0157(14) -0.0011(12) 0.0018(11) -0.0016(15)
C12 0.0238(12) 0.0230(14) 0.0190(14) -0.0021(12) 0.0007(11) 0.0011(14)
C13 0.0217(12) 0.0152(14) 0.0180(14) 0.0015(11) 0.0008(10) 0.0003(13)
C14 0.0200(11) 0.0313(16) 0.0158(14) 0.0003(12) 0.0037(11) 0.0030(14)
C15 0.0260(13) 0.0323(18) 0.0184(15) 0.0002(13) 0.0033(11) 0.0038(15)
C16 0.0173(11) 0.0279(15) 0.0141(13) -0.0009(12) -0.0014(10) 0.0003(13)
C17 0.0183(11) 0.0249(15) 0.0193(14) -0.0017(12) 0.0031(10) -0.0024(14)
C18 0.0246(12) 0.0294(16) 0.0207(14) -0.0028(13) 0.0006(12) -0.0021(15)
C19 0.0248(13) 0.057(2) 0.0193(14) 0.0053(15) -0.0027(12) 0.0060(17)

loop_
_atom_type_symbol
_atom_type_description
_atom_type_scat_dispersion_real
_atom_type_scat_dispersion_imag
_atom_type_scat_source
C C 0.0181 0.0091 'International Tables Vol C Tables 4.2.6.8 and 6.1.1.4'
H H 0.0000 0.0000 'International Tables Vol C Tables 4.2.6.8 and 6.1.1.4'
N N 0.0311 0.0180 'International Tables Vol C Tables 4.2.6.8 and 6.1.1.4'
O O 0.0492 0.0322 'International Tables Vol C Tables 4.2.6.8 and 6.1.1.4'

loop_
_geom_angle_atom_site_label_1
_geom_angle_atom_site_label_2
_geom_angle_atom_site_label_3
_geom_angle
C5 O3 C2 116.4(2)
C10 O6 C11 115.6(2)
C3 N1 C4 123.6(2)
C17 N2 C12 124.8(2)
C13 N3 C14 123.2(2)
C13 N3 C16 123.9(2)
C14 N3 C16 112.1(2)
C15 N4 C16 112.9(2)
C15 N4 C19 122.6(2)
C16 N4 C19 123.6(2)
O1 C1 C2 110.4(2)
O2 C2 O3 110.6(2)
O2 C2 C1 111.4(2)
O3 C2 C1 106.3(2)
O2 C2 C3 104.6(2)
O3 C2 C3 111.1(2)
C1 C2 C3 112.9(2)
O4 C3 N1 123.3(3)
O4 C3 C2 122.0(3)
N1 C3 C2 114.5(2)
C5 C4 C9 119.1(2)
C5 C4 N1 118.0(2)
C9 C4 N1 122.8(2)
C6 C5 O3 118.6(2)
C6 C5 C4 121.0(3)
O3 C5 C4 120.3(2)
C5 C6 C7 119.9(3)
C8 C7 C6 119.8(3)
C7 C8 C9 121.0(3)
C8 C9 C4 119.0(2)
C8 C9 C10 121.2(2)
C4 C9 C10 119.7(2)
O5 C10 O6 122.0(2)
O5 C10 C9 126.1(2)
O6 C10 C9 111.8(2)
O6 C11 C12 104.1(2)
N2 C12 C11 109.7(2)
N2 C12 C13 110.5(2)
C11 C12 C13 111.3(2)
O7 C13 N3 122.1(2)
O7 C13 C12 122.7(3)
N3 C13 C12 115.2(2)
N3 C14 C15 102.0(2)
O9 C15 N4 124.5(3)
O9 C15 C14 125.1(3)
N4 C15 C14 110.4(2)
N4 C16 N3 101.3(2)
N4 C16 C18 111.7(2)
N3 C16 C18 111.3(2)
N4 C16 C17 113.7(2)
N3 C16 C17 110.0(2)
C18 C16 C17 108.7(2)
O8 C17 N2 124.8(3)
O8 C17 C16 120.9(2)
N2 C17 C16 114.1(2)
O10 C18 C16 110.1(2)

loop_
_geom_bond_atom_site_label_1
_geom_bond_atom_site_label_2
_geom_bond_distance
O1 C1 1.425(4)
O2 C2 1.410(4)
O3 C5 1.373(3)
O3 C2 1.432(3)
O4 C3 1.217(3)
O5 C10 1.208(3)
O6 C10 1.339(3)
O6 C11 1.443(3)
O7 C13 1.227(3)
O8 C17 1.226(3)
O9 C15 1.237(3)
O10 C18 1.407(4)
N1 C3 1.342(4)
N1 C4 1.401(3)
N2 C17 1.333(4)
N2 C12 1.470(4)
N3 C13 1.330(3)
N3 C14 1.453(3)
N3 C16 1.475(3)
N4 C15 1.345(3)
N4 C16 1.453(3)
N4 C19 1.458(3)
C1 C2 1.507(4)
C2 C3 1.539(4)
C4 C5 1.396(4)
C4 C9 1.398(4)
C5 C6 1.373(4)
C6 C7 1.389(4)
C7 C8 1.373(4)
C8 C9 1.397(4)
C9 C10 1.479(4)
C11 C12 1.504(4)
C12 C13 1.523(4)
C14 C15 1.485(4)
C16 C18 1.533(4)
C16 C17 1.533(4)
